data_1563130
loop_
_publ_author_name
'Clemens, Oliver'
'Haberkorn, Robert'
'Beck, Horst Philipp'

_publ_section_title
;
 New phases in the system LiMnVO4--Mn3(VO4)2
;
_journal_issue 10
_journal_name_full 'Journal of Solid State Chemistry'
_journal_page_first 2640
_journal_page_last 2647
_journal_paper_doi 10.1016/j.jssc.2011.07.042
_journal_volume 184
_journal_year 2011
_chemical_formula_structural Mn3(VO4)2
_chemical_formula_sum 'Mn3 O8 V2'
_chemical_formula_weight 394.692
_chemical_name_systematic 'alpha Trimanganese Bis(vanadate(V))'
_space_group_IT_number 122
_space_group_name_Hall 'I -4 2bw'
_space_group_name_H-M_alt 'I -4 2 d'
_symmetry_cell_setting tetragonal
_symmetry_Int_Tables_number 122
_symmetry_space_group_name_Hall 'I -4 2bw'
_symmetry_space_group_name_H-M 'I -4 2 d'
_cell_angle_alpha 90
_cell_angle_beta 90
_cell_angle_gamma 90
_cell_formula_units_Z 6
_cell_length_a 7.00730(2)
_cell_length_b 7.00730(2)
_cell_length_c 19.69810(8)
_cell_volume 967.221(6)
_computing_structure_refinement 'TOPAS (Bruker AXS, 2003)'
_diffrn_measurement_device 'automatic diffractometer'
_diffrn_radiation_type CuK\a
_exptl_crystal_density_diffrn 4.06
_pd_prep_conditions
;
high temperature modification made from a stoichiometric mixture of MnO
and V2O5 at 1223 K under a flowing Ar atmosphere and quick cooling
;
_cod_data_source_file 2.cif
_cod_data_source_block Mn3V2O8ht
_cod_original_cell_volume 967.226(7)
_cod_database_code 1563130

loop_
_space_group_symop_id
_space_group_symop_operation_xyz
1 x,y,z
2 y,-x,-z
3 -x,-y,z
4 -y,x,-z
5 x,1/2-y,1/4-z
6 1/2-y,-x,3/4+z
7 -x,1/2+y,1/4-z
8 1/2+y,x,3/4+z
9 1/2+x,1/2+y,1/2+z
10 1/2+y,1/2-x,1/2-z
11 1/2-x,1/2-y,1/2+z
12 1/2-y,1/2+x,1/2-z
13 1/2+x,-y,3/4-z
14 -y,1/2-x,1/4+z
15 1/2-x,y,3/4-z
16 y,1/2+x,1/4+z

loop_
_atom_site_label
_atom_site_type_symbol
_atom_site_symmetry_multiplicity
_atom_site_fract_x
_atom_site_fract_y
_atom_site_fract_z
_atom_site_occupancy
_atom_site_B_iso_or_equiv
Mn1 Mn+2 8 0 0 0.2269(1) 1 0.97(2)
Mn2 Mn+2 8 0.2403(2) 0.25 0.125 1 0.97
Mn3 Mn+2 4 0 0 0.5 0.491(3) 0.97
V1 V+5 4 0 0 0 1 0.42(2)
V2 V+5 8 0.6540(2) 0.25 0.125 1 0.42
O1 O-2 16 0.0515(5) 0.1976(4) 0.0438(1) 1 1.57(4)
O2 O-2 16 0.0523(4) 0.2720(5) 0.3968(1) 1 1.57
O3 O-2 16 0.4979(5) 0.2166(5) 0.0585(2) 1 1.57

loop_
_diffrn_radiation_wavelength
_diffrn_radiation_wavelength_wt
1.540596 0.663
1.544428 0.337

loop_
_geom_angle_atom_site_label_1
_geom_angle_atom_site_label_2
_geom_angle_atom_site_label_3
_geom_angle
_geom_angle_site_symmetry_1
_geom_angle_site_symmetry_2
_geom_angle_site_symmetry_3
_geom_angle_publ_flag
O1 Mn1 O2 84.89(11) 5_555 . 6_554 yes
O1 Mn1 O1 158.52(13) 5_555 . 7_545 yes
O1 Mn1 O2 80.25(11) 5_555 . 8_454 yes
O1 Mn1 O3 104.02(12) 5_555 . 14_555 yes
O1 Mn1 O3 91.65(12) 5_555 . 16_545 yes
O1 Mn1 O2 80.25(11) 7_545 . 6_554 yes
O2 Mn1 O2 92.19(12) 6_554 . 8_454 yes
O2 Mn1 O3 170.89(12) 6_554 . 14_555 yes
O2 Mn1 O3 91.21(12) 6_554 . 16_545 yes
O1 Mn1 O2 84.89(11) 7_545 . 8_454 yes
O1 Mn1 O3 91.65(12) 7_545 . 14_555 yes
O1 Mn1 O3 104.02(12) 7_545 . 16_545 yes
O2 Mn1 O3 91.21(12) 8_454 . 14_555 yes
O2 Mn1 O3 170.89(12) 8_454 . 16_545 yes
O3 Mn1 O3 86.72(15) 14_555 . 16_545 yes
O2 Mn1 O3 161.87(11) 3_555 . 11_555 yes
O2 Mn1 O3 75.25(11) 3_555 . 12_545 yes
O2 Mn1 O3 75.25(11) 4_556 . 9_445 yes
O2 Mn1 O3 77.03(11) 4_556 . 10_455 yes
O2 Mn1 O3 61.87(11) 4_556 . 11_555 yes
O2 Mn1 O3 161.87(11) 4_556 . 12_545 yes
O3 Mn1 O3 104.59(13) 9_445 . 10_455 yes
O3 Mn1 O3 119.75(14) 9_445 . 11_555 yes
O3 Mn1 O3 104.59(13) 9_445 . 12_545 yes
O3 Mn1 O3 104.59(13) 10_455 . 11_555 yes
O3 Mn1 O3 119.75(14) 10_455 . 12_545 yes
O3 Mn1 O3 104.59(13) 11_555 . 12_545 yes
O2 Mn1 O3 77.03(11) 2_556 . 12_545 yes
O2 Mn1 O2 121.54(8) 3_555 . 4_556 yes
O2 Mn1 O3 77.03(11) 3_555 . 9_445 yes
O2 Mn1 O2 121.54(8) . . 2_556 yes
O2 Mn1 O2 87.35(8) . . 3_555 yes
O2 Mn1 O2 121.54(8) . . 4_556 yes
O2 Mn1 O3 161.87(11) . . 9_445 yes
O2 Mn1 O3 75.25(11) . . 10_455 yes
O2 Mn1 O3 77.03(11) . . 11_555 yes
O2 Mn1 O3 61.87(11) . . 12_545 yes
O2 Mn1 O2 121.54(8) 2_556 . 3_555 yes
O2 Mn1 O2 87.35(8) 2_556 . 4_556 yes
O2 Mn1 O3 61.87(11) 2_556 . 9_445 yes
O2 Mn1 O3 161.87(11) 2_556 . 10_455 yes
O2 Mn1 O3 75.25(11) 2_556 . 11_555 yes
O2 Mn1 O3 61.87(11) 3_555 . 10_455 yes
O2 Mn2 O3 92.63(12) 12_555 . 5_555 yes
O2 Mn2 O2 175.43(15) 6_554 . 12_555 yes
O2 Mn2 O3 91.05(12) 6_554 . 5_555 yes
O1 Mn2 O3 92.51(13) . . . yes
O1 Mn2 O1 102.25(13) . . 5_555 yes
O1 Mn2 O3 165.15(14) . . 5_555 yes
O1 Mn2 O2 87.42(11) . . 6_554 yes
O1 Mn2 O2 89.71(11) . . 12_555 yes
O1 Mn2 O3 165.15(14) 5_555 . . yes
O3 Mn2 O3 72.79(14) . . 5_555 yes
O2 Mn2 O3 92.63(12) 6_554 . . yes
O2 Mn2 O3 91.05(12) 12_555 . . yes
O1 Mn2 O3 92.51(13) 5_555 . 5_555 yes
O1 Mn2 O2 89.71(11) 5_555 . 6_554 yes
O1 Mn2 O2 87.42(11) 5_555 . 12_555 yes
O1 V1 O1 105.46(16) . . 2_555 yes
O1 V1 O1 117.82(11) . . 3_555 yes
O1 V1 O1 105.46(16) . . 4_555 yes
O1 V1 O1 105.46(16) 2_555 . 3_555 yes
O1 V1 O1 117.82(11) 2_555 . 4_555 yes
O1 V1 O1 105.46(16) 3_555 . 4_555 yes
O3 V2 O3 101.16(19) . . 5_555 yes
O2 V2 O3 113.41(15) 8_554 . . yes
O2 V2 O3 103.39(15) 10_555 . . yes
O2 V2 O3 103.39(15) 8_554 . 5_555 yes
O2 V2 O3 113.41(15) 10_555 . 5_555 yes
O2 V2 O2 120.63(18) 8_554 . 10_555 yes
Mn2 O1 V1 132.20(17) . . . yes
Mn1 O1 Mn2 94.37(12) 5_555 . . yes
Mn1 O1 V1 132.13(14) 5_555 . . yes
Mn1 O2 Mn2 89.36(10) . . 10_455 yes
Mn1 O2 V2 87.61(13) . . 12_545 yes
Mn1 O2 Mn1 87.34(7) . . 14_555 yes
Mn1 O2 Mn2 89.36(10) 2_556 . 10_455 yes
Mn1 O2 V2 87.61(13) 2_556 . 12_545 yes
Mn1 O2 Mn1 87.34(7) 2_556 . 14_555 yes
Mn1 O2 Mn2 89.36(10) 3_555 . 10_455 yes
Mn1 O2 V2 87.61(13) 3_555 . 12_545 yes
Mn1 O2 Mn1 87.34(7) 3_555 . 14_555 yes
Mn1 O2 Mn2 89.36(10) 4_556 . 10_455 yes
Mn1 O2 V2 87.61(13) 4_556 . 12_545 yes
Mn1 O2 Mn1 87.34(7) 4_556 . 14_555 yes
Mn2 O2 V2 137.89(17) 10_455 . 12_545 yes
Mn1 O2 Mn2 90.45(11) 14_555 . 10_455 yes
Mn1 O2 V2 131.29(15) 14_555 . 12_545 yes
Mn2 O3 V2 93.02(17) . . . yes
Mn1 O3 Mn2 120.11(16) 6_554 . . yes
Mn1 O3 Mn2 102.01(14) 9_554 . . yes
Mn1 O3 Mn2 102.01(14) 10_555 . . yes
Mn1 O3 Mn2 102.01(14) 11_554 . . yes
Mn1 O3 Mn2 102.01(14) 12_555 . . yes
Mn1 O3 V2 129.94(19) 6_554 . . yes
Mn1 O3 V2 105.07(16) 9_554 . . yes
Mn1 O3 V2 105.07(16) 10_555 . . yes
Mn1 O3 V2 105.07(16) 11_554 . . yes
Mn1 O3 V2 105.07(16) 12_555 . . yes
Mn1 O3 Mn1 103.23(16) 6_554 . 9_554 yes
Mn1 O3 Mn1 103.23(16) 6_554 . 10_555 yes
Mn1 O3 Mn1 103.23(16) 6_554 . 11_554 yes
Mn1 O3 Mn1 103.23(16) 6_554 . 12_555 yes

loop_
_geom_bond_atom_site_label_1
_geom_bond_atom_site_label_2
_geom_bond_distance
_geom_bond_site_symmetry_1
_geom_bond_site_symmetry_2
_geom_bond_publ_flag
Mn1 O1 2.188(3) . 5_555 yes
Mn1 O2 2.275(3) . 6_554 yes
Mn1 O1 2.188(3) . 7_545 yes
Mn1 O2 2.275(3) . 8_454 yes
Mn1 O3 2.211(4) . 14_555 yes
Mn1 O3 2.211(4) . 16_545 yes
Mn1 O2 2.811(3) . 2_556 yes
Mn1 O2 2.811(3) . 3_555 yes
Mn1 O2 2.811(3) . 4_556 yes
Mn1 O3 2.296(4) . 9_445 yes
Mn1 O3 2.296(4) . 10_455 yes
Mn1 O3 2.296(4) . 11_555 yes
Mn1 O2 2.811(3) . . yes
Mn1 O3 2.296(4) . 12_545 yes
Mn2 O3 2.243(4) . . yes
Mn2 O1 2.108(3) . 5_555 yes
Mn2 O1 2.108(3) . . yes
Mn2 O2 2.163(3) . 6_554 yes
Mn2 O2 2.163(3) . 12_555 yes
Mn2 O3 2.243(4) . 5_555 yes
V1 O1 1.671(3) . . yes
V1 O1 1.671(3) . 2_555 yes
V1 O1 1.671(3) . 3_555 yes
V1 O1 1.671(3) . 4_555 yes
V2 O3 1.723(4) . . yes
V2 O3 1.723(4) . 5_555 yes
V2 O2 1.670(3) . 8_554 yes
V2 O2 1.670(3) . 10_555 yes

loop_
_geom_torsion_atom_site_label_1
_geom_torsion_atom_site_label_2
_geom_torsion_atom_site_label_3
_geom_torsion_atom_site_label_4
_geom_torsion
_geom_torsion_site_symmetry_1
_geom_torsion_site_symmetry_2
_geom_torsion_site_symmetry_3
_geom_torsion_site_symmetry_4
_geom_torsion_publ_flag
O3 Mn2 O1 V1 70.8(2) . . . . no
O3 Mn2 O1 Mn1 -97.02(13) . . . 5_555 no
O1 Mn2 O1 V1 -110.9(2) 5_555 . . . no
O2 Mn2 O1 V1 -21.7(2) 6_554 . . . no
O2 Mn2 O1 V1 161.8(2) 12_555 . . . no
O1 Mn2 O3 V2 -177.82(14) . . . . no
O1 Mn2 O3 Mn1 -37.12(19) . . . 6_554 no
O3 Mn2 O3 V2 0.00(14) 5_555 . . . no
O2 Mn2 O3 V2 -90.29(14) 6_554 . . . no
O2 Mn2 O3 V2 92.43(14) 12_555 . . . no
O1 Mn2 O1 Mn1 81.32(12) . . 5_555 . no
O3 Mn2 O3 V2 0.00(14) . . 5_555 . no
O1 Mn2 O2 Mn1 -96.55(12) . . 6_554 . no
O3 Mn2 O2 Mn1 171.06(13) . . 6_554 . no
O1 V1 O1 Mn2 -67.8(2) 2_555 . . . no
O1 V1 O1 Mn2 49.5(3) 3_555 . . . no
O1 V1 O1 Mn2 166.8(2) 4_555 . . . no
O3 V2 O3 Mn2 0.00(17) 5_555 . . . no
O2 V2 O3 Mn2 110.04(15) 8_554 . . . no
O2 V2 O3 Mn2 -117.60(14) 10_555 . . . no
O3 V2 O3 Mn2 0.00(17) . . 5_555 . no
